data_1567665
loop_
_publ_author_name
'Bansal, Deepak'
'Kundu, Arup'
'Singh, Vijay Pal'
'Pal, Arun K.'
'Datta, Ayan'
'Dasgupta, Jyotishman'
'Mukhopadhyay, Pritam'

_publ_section_title
;
 A highly contorted push-pull naphthalenediimide dimer and evidence of
 intramolecular singlet exciton fission.
;
_journal_issue 39
_journal_name_full 'Chemical science'
_journal_page_first 11506
_journal_page_last 11512
_journal_paper_doi 10.1039/d2sc04187a
_journal_volume 13
_journal_year 2022
_chemical_formula_moiety 'C34 H44 Br0 N4 O4'
_chemical_formula_sum 'C34 H44 Br0 N4 O4'
_chemical_formula_weight 572.73
_space_group_crystal_system triclinic
_space_group_IT_number 2
_space_group_name_Hall '-P 1'
_space_group_name_H-M_alt 'P -1'
_atom_sites_solution_hydrogens mixed
_audit_creation_method SHELXL-2018/3
_audit_update_record
;
2022-05-07 deposited with the CCDC.	2022-09-05 downloaded from the CCDC.
;
_cell_angle_alpha 78.569(8)
_cell_angle_beta 86.876(8)
_cell_angle_gamma 82.105(8)
_cell_formula_units_Z 1
_cell_length_a 4.7183(13)
_cell_length_b 12.508(3)
_cell_length_c 13.014(4)
_cell_measurement_reflns_used 2634
_cell_measurement_temperature 293(2)
_cell_measurement_theta_max 24.998
_cell_measurement_theta_min 2.528
_cell_volume 745.4(4)
_computing_cell_refinement 'Bruker SAINT'
_computing_data_collection 'Bruker APEX2'
_computing_data_reduction 'Bruker SAINT'
_computing_molecular_graphics 'Bruker SHELXTL'
_computing_publication_material 'Bruker SHELXTL'
_computing_structure_refinement 'SHELXL-2018/3 (Sheldrick, 2018)'
_computing_structure_solution 'SHELXT 2014/5 (Sheldrick, 2014)'
_diffrn_ambient_temperature 293(2)
_diffrn_measured_fraction_theta_full 0.999
_diffrn_measured_fraction_theta_max 0.999
_diffrn_measurement_device_type 'Xcalibur, Ruby, Gemini'
_diffrn_measurement_method '\w scans'
_diffrn_radiation_type MoK\a
_diffrn_radiation_wavelength 0.71073
_diffrn_reflns_av_R_equivalents 0.1508
_diffrn_reflns_av_unetI/netI 0.1243
_diffrn_reflns_Laue_measured_fraction_full 0.999
_diffrn_reflns_Laue_measured_fraction_max 0.999
_diffrn_reflns_limit_h_max 5
_diffrn_reflns_limit_h_min -5
_diffrn_reflns_limit_k_max 14
_diffrn_reflns_limit_k_min -14
_diffrn_reflns_limit_l_max 15
_diffrn_reflns_limit_l_min -15
_diffrn_reflns_number 19100
_diffrn_reflns_point_group_measured_fraction_full 0.999
_diffrn_reflns_point_group_measured_fraction_max 0.999
_diffrn_reflns_theta_full 24.998
_diffrn_reflns_theta_max 24.998
_diffrn_reflns_theta_min 2.528
_diffrn_source 'fine-focus sealed tube'
_exptl_absorpt_coefficient_mu 0.084
_exptl_absorpt_correction_T_max 0.986
_exptl_absorpt_correction_T_min 0.983
_exptl_absorpt_correction_type multi-scan
_exptl_absorpt_process_details sadabs
_exptl_crystal_colour blue
_exptl_crystal_density_diffrn 1.276
_exptl_crystal_description blocks
_exptl_crystal_F_000 308
_exptl_crystal_size_max 0.200
_exptl_crystal_size_mid 0.190
_exptl_crystal_size_min 0.170
_refine_diff_density_max 0.316
_refine_diff_density_min -0.249
_refine_diff_density_rms 0.072
_refine_ls_extinction_coef 0.089(19)
_refine_ls_extinction_expression Fc^*^=kFc[1+0.001xFc^2^\l^3^/sin(2\q)]^-1/4^
_refine_ls_extinction_method 'SHELXL-2018/3 (Sheldrick 2018)'
_refine_ls_goodness_of_fit_ref 0.892
_refine_ls_hydrogen_treatment mixed
_refine_ls_matrix_type full
_refine_ls_number_parameters 199
_refine_ls_number_reflns 2634
_refine_ls_number_restraints 0
_refine_ls_restrained_S_all 0.892
_refine_ls_R_factor_all 0.1903
_refine_ls_R_factor_gt 0.0879
_refine_ls_shift/su_max 0.000
_refine_ls_shift/su_mean 0.000
_refine_ls_structure_factor_coef Fsqd
_refine_ls_weighting_details 'w=1/[\s^2^(Fo^2^)+(0.1593P)^2^] where P=(Fo^2^+2Fc^2^)/3'
_refine_ls_weighting_scheme calc
_refine_ls_wR_factor_gt 0.2131
_refine_ls_wR_factor_ref 0.2603
_reflns_Friedel_coverage 0.000
_reflns_number_gt 1195
_reflns_number_total 2634
_reflns_threshold_expression 'I > 2\s(I)'
_cod_data_source_file d2sc04187a2.cif
_cod_data_source_block PP-NDI
_cod_depositor_comments 'Adding full bibliography for 1567665--1567666.cif.'
_cod_original_cell_volume 745.4(3)
_cod_database_code 1567665
_shelx_shelxl_version_number 2018/3
_shelx_space_group_comment
;
The symmetry employed for this shelxl refinement is uniquely defined
by the following loop, which should always be used as a source of
symmetry information in preference to the above space-group names.
They are only intended as comments.
;
_shelx_estimated_absorpt_t_min 0.983
_shelx_estimated_absorpt_t_max 0.986

loop_
_space_group_symop_operation_xyz
'x, y, z'
'-x, -y, -z'

loop_
_atom_site_label
_atom_site_type_symbol
_atom_site_fract_x
_atom_site_fract_y
_atom_site_fract_z
_atom_site_U_iso_or_equiv
_atom_site_adp_type
_atom_site_occupancy
_atom_site_site_symmetry_order
_atom_site_calc_flag
_atom_site_refinement_flags_posn
_atom_site_refinement_flags_adp
_atom_site_refinement_flags_occupancy
_atom_site_disorder_assembly
_atom_site_disorder_group
C1 C 0.5486(9) 0.6056(3) 0.6487(3) 0.0408(11) Uani 1 1 d . . . . .
C2 C 0.7939(8) 0.5298(3) 0.6185(3) 0.0379(10) Uani 1 1 d . . . . .
C3 C 0.8805(8) 0.5366(3) 0.5111(3) 0.0367(10) Uani 1 1 d . . . . .
C4 C 0.7274(8) 0.6119(3) 0.4321(3) 0.0377(10) Uani 1 1 d . . . . .
C5 C 0.4838(9) 0.6866(3) 0.4603(3) 0.0425(11) Uani 1 1 d . . . . .
C6 C 0.8191(9) 0.6184(3) 0.3255(3) 0.0418(11) Uani 1 1 d . . . . .
C7 C 0.9395(9) 0.4566(3) 0.6958(3) 0.0420(11) Uani 1 1 d . . . . .
H7 H 0.878786 0.455503 0.765145 0.050 Uiso 1 1 calc R U . . .
C8 C 0.7697(10) 0.7066(3) 0.1351(3) 0.0458(12) Uani 1 1 d . . . . .
C9 C 0.6482(11) 0.8212(4) 0.0808(3) 0.0652(15) Uani 1 1 d . . . . .
H9A H 0.440916 0.829049 0.087413 0.078 Uiso 1 1 calc R U . . .
H9B H 0.714602 0.875016 0.114951 0.078 Uiso 1 1 calc R U . . .
C10 C 0.7377(13) 0.8433(4) -0.0346(3) 0.0738(16) Uani 1 1 d . . . . .
H10A H 0.942556 0.845852 -0.041114 0.089 Uiso 1 1 calc R U . . .
H10B H 0.642842 0.914464 -0.068252 0.089 Uiso 1 1 calc R U . . .
C11 C 0.6625(12) 0.7553(4) -0.0900(3) 0.0723(15) Uani 1 1 d . . . . .
H11A H 0.455968 0.760129 -0.092704 0.087 Uiso 1 1 calc R U . . .
H11B H 0.738665 0.768172 -0.161487 0.087 Uiso 1 1 calc R U . . .
C12 C 0.7813(11) 0.6413(4) -0.0348(3) 0.0647(14) Uani 1 1 d . . . . .
H12A H 0.988784 0.633227 -0.039790 0.078 Uiso 1 1 calc R U . . .
H12B H 0.717052 0.587104 -0.068974 0.078 Uiso 1 1 calc R U . . .
C13 C 0.6852(10) 0.6206(3) 0.0799(3) 0.0530(13) Uani 1 1 d . . . . .
H13A H 0.478908 0.621862 0.084948 0.064 Uiso 1 1 calc R U . . .
H13B H 0.771271 0.548317 0.114219 0.064 Uiso 1 1 calc R U . . .
C14 C 0.1771(8) 0.7598(3) 0.5969(3) 0.0434(11) Uani 1 1 d . . . . .
H14A H 0.075832 0.725462 0.658865 0.052 Uiso 1 1 calc R U . . .
H14B H 0.042127 0.782490 0.540600 0.052 Uiso 1 1 calc R U . . .
C15 C 0.2920(10) 0.8596(3) 0.6189(3) 0.0522(12) Uani 1 1 d . . . . .
H15A H 0.383113 0.895810 0.555322 0.063 Uiso 1 1 calc R U . . .
H15B H 0.437569 0.835584 0.671378 0.063 Uiso 1 1 calc R U . . .
C16 C 0.0661(10) 0.9420(4) 0.6571(4) 0.0619(14) Uani 1 1 d . . . . .
H16A H -0.067789 0.972318 0.601529 0.074 Uiso 1 1 calc R U . . .
H16B H -0.039423 0.904131 0.716082 0.074 Uiso 1 1 calc R U . . .
C17 C 0.1851(13) 1.0339(4) 0.6897(5) 0.099(2) Uani 1 1 d . . . . .
H17A H 0.031671 1.083103 0.713007 0.148 Uiso 1 1 calc R U . . .
H17B H 0.314314 1.004855 0.745948 0.148 Uiso 1 1 calc R U . . .
H17C H 0.285927 1.073090 0.631314 0.148 Uiso 1 1 calc R U . . .
N1 N 0.4097(7) 0.6793(2) 0.5669(2) 0.0418(9) Uani 1 1 d . . . . .
N2 N 0.6828(9) 0.6899(3) 0.2465(2) 0.0506(11) Uani 1 1 d . . . . .
O1 O 0.4729(6) 0.6060(2) 0.7394(2) 0.0556(9) Uani 1 1 d . . . . .
O2 O 0.3433(6) 0.7566(2) 0.3963(2) 0.0557(9) Uani 1 1 d . . . . .
H2 H 0.530(11) 0.735(4) 0.264(4) 0.078(17) Uiso 1 1 d . . . . .
H8 H 0.989(7) 0.710(2) 0.130(2) 0.026(9) Uiso 1 1 d . . . . .

loop_
_atom_site_aniso_label
_atom_site_aniso_U_11
_atom_site_aniso_U_22
_atom_site_aniso_U_33
_atom_site_aniso_U_23
_atom_site_aniso_U_13
_atom_site_aniso_U_12
C1 0.049(3) 0.039(2) 0.039(2) -0.0101(19) -0.007(2) -0.012(2)
C2 0.043(3) 0.034(2) 0.038(2) -0.0061(18) -0.0054(19) -0.0077(19)
C3 0.044(3) 0.036(2) 0.033(2) -0.0092(17) -0.0055(19) -0.0098(18)
C4 0.040(3) 0.038(2) 0.038(2) -0.0097(18) -0.0047(19) -0.0093(19)
C5 0.044(3) 0.042(2) 0.044(2) -0.010(2) -0.007(2) -0.010(2)
C6 0.048(3) 0.040(2) 0.038(2) -0.0063(19) -0.013(2) -0.004(2)
C7 0.049(3) 0.042(2) 0.035(2) -0.0045(19) -0.003(2) -0.009(2)
C8 0.050(3) 0.049(3) 0.034(2) 0.0014(19) -0.005(2) -0.004(2)
C9 0.095(4) 0.049(3) 0.048(3) -0.003(2) -0.015(3) -0.001(3)
C10 0.110(5) 0.057(3) 0.045(3) 0.012(2) -0.013(3) -0.006(3)
C11 0.099(4) 0.078(4) 0.038(3) -0.005(2) -0.010(3) -0.012(3)
C12 0.087(4) 0.066(3) 0.040(2) -0.007(2) -0.006(2) -0.010(3)
C13 0.069(3) 0.049(3) 0.040(2) -0.008(2) -0.008(2) -0.006(2)
C14 0.042(3) 0.043(3) 0.045(2) -0.0103(19) -0.0043(19) -0.003(2)
C15 0.059(3) 0.039(3) 0.059(3) -0.010(2) -0.008(2) -0.007(2)
C16 0.067(4) 0.053(3) 0.071(3) -0.029(2) -0.001(3) -0.001(2)
C17 0.113(5) 0.063(4) 0.130(5) -0.047(3) -0.036(4) 0.011(3)
N1 0.042(2) 0.044(2) 0.0398(19) -0.0106(16) -0.0032(16) -0.0018(17)
N2 0.062(3) 0.051(2) 0.0323(19) -0.0008(16) -0.0070(18) 0.008(2)
O1 0.068(2) 0.063(2) 0.0337(17) -0.0119(14) 0.0023(14) -0.0006(16)
O2 0.059(2) 0.0571(19) 0.0441(17) -0.0055(15) -0.0100(15) 0.0129(16)

loop_
_atom_type_symbol
_atom_type_description
_atom_type_scat_dispersion_real
_atom_type_scat_dispersion_imag
_atom_type_scat_source
C C 0.0033 0.0016 'International Tables Vol C Tables 4.2.6.8 and 6.1.1.4'
H H 0.0000 0.0000 'International Tables Vol C Tables 4.2.6.8 and 6.1.1.4'
N N 0.0061 0.0033 'International Tables Vol C Tables 4.2.6.8 and 6.1.1.4'
O O 0.0106 0.0060 'International Tables Vol C Tables 4.2.6.8 and 6.1.1.4'
Br Br -0.2901 2.4595 'International Tables Vol C Tables 4.2.6.8 and 6.1.1.4'

loop_
_geom_angle_atom_site_label_1
_geom_angle_atom_site_label_2
_geom_angle_atom_site_label_3
_geom_angle
_geom_angle_site_symmetry_1
_geom_angle_site_symmetry_3
_geom_angle_publ_flag
O1 C1 N1 121.0(4) . . ?
O1 C1 C2 122.8(3) . . ?
N1 C1 C2 116.1(3) . . ?
C7 C2 C3 121.2(4) . . ?
C7 C2 C1 118.5(3) . . ?
C3 C2 C1 120.2(3) . . ?
C3 C3 C4 122.5(4) 2_766 . ?
C3 C3 C2 116.8(4) 2_766 . ?
C4 C3 C2 120.6(3) . . ?
C3 C4 C6 119.8(4) . . ?
C3 C4 C5 119.9(3) . . ?
C6 C4 C5 120.2(3) . . ?
O2 C5 N1 118.3(4) . . ?
O2 C5 C4 123.9(4) . . ?
N1 C5 C4 117.7(3) . . ?
N2 C6 C4 122.5(4) . . ?
N2 C6 C7 120.5(4) . 2_766 ?
C4 C6 C7 117.0(3) . 2_766 ?
C2 C7 C6 122.6(4) . 2_766 ?
C2 C7 H7 118.7 . . ?
C6 C7 H7 118.7 2_766 . ?
N2 C8 C9 109.4(4) . . ?
N2 C8 C13 113.2(3) . . ?
C9 C8 C13 110.8(3) . . ?
N2 C8 H8 107.6(17) . . ?
C9 C8 H8 102.9(17) . . ?
C13 C8 H8 112.3(18) . . ?
C10 C9 C8 111.4(4) . . ?
C10 C9 H9A 109.3 . . ?
C8 C9 H9A 109.3 . . ?
C10 C9 H9B 109.3 . . ?
C8 C9 H9B 109.3 . . ?
H9A C9 H9B 108.0 . . ?
C9 C10 C11 111.6(4) . . ?
C9 C10 H10A 109.3 . . ?
C11 C10 H10A 109.3 . . ?
C9 C10 H10B 109.3 . . ?
C11 C10 H10B 109.3 . . ?
H10A C10 H10B 108.0 . . ?
C12 C11 C10 111.7(4) . . ?
C12 C11 H11A 109.3 . . ?
C10 C11 H11A 109.3 . . ?
C12 C11 H11B 109.3 . . ?
C10 C11 H11B 109.3 . . ?
H11A C11 H11B 107.9 . . ?
C11 C12 C13 111.1(4) . . ?
C11 C12 H12A 109.4 . . ?
C13 C12 H12A 109.4 . . ?
C11 C12 H12B 109.4 . . ?
C13 C12 H12B 109.4 . . ?
H12A C12 H12B 108.0 . . ?
C8 C13 C12 111.1(3) . . ?
C8 C13 H13A 109.4 . . ?
C12 C13 H13A 109.4 . . ?
C8 C13 H13B 109.4 . . ?
C12 C13 H13B 109.4 . . ?
H13A C13 H13B 108.0 . . ?
N1 C14 C15 111.3(3) . . ?
N1 C14 H14A 109.4 . . ?
C15 C14 H14A 109.4 . . ?
N1 C14 H14B 109.4 . . ?
C15 C14 H14B 109.4 . . ?
H14A C14 H14B 108.0 . . ?
C14 C15 C16 113.9(4) . . ?
C14 C15 H15A 108.8 . . ?
C16 C15 H15A 108.8 . . ?
C14 C15 H15B 108.8 . . ?
C16 C15 H15B 108.8 . . ?
H15A C15 H15B 107.7 . . ?
C17 C16 C15 113.5(4) . . ?
C17 C16 H16A 108.9 . . ?
C15 C16 H16A 108.9 . . ?
C17 C16 H16B 108.9 . . ?
C15 C16 H16B 108.9 . . ?
H16A C16 H16B 107.7 . . ?
C16 C17 H17A 109.5 . . ?
C16 C17 H17B 109.5 . . ?
H17A C17 H17B 109.5 . . ?
C16 C17 H17C 109.5 . . ?
H17A C17 H17C 109.5 . . ?
H17B C17 H17C 109.5 . . ?
C1 N1 C5 125.3(3) . . ?
C1 N1 C14 116.4(3) . . ?
C5 N1 C14 118.2(3) . . ?
C6 N2 C8 126.4(4) . . ?
C6 N2 H2 117(3) . . ?
C8 N2 H2 116(3) . . ?

loop_
_geom_bond_atom_site_label_1
_geom_bond_atom_site_label_2
_geom_bond_distance
_geom_bond_site_symmetry_2
_geom_bond_publ_flag
C1 O1 1.216(4) . ?
C1 N1 1.390(5) . ?
C1 C2 1.480(5) . ?
C2 C7 1.365(5) . ?
C2 C3 1.424(5) . ?
C3 C3 1.407(7) 2_766 ?
C3 C4 1.405(5) . ?
C4 C6 1.420(5) . ?
C4 C5 1.458(6) . ?
C5 O2 1.229(4) . ?
C5 N1 1.401(5) . ?
C6 N2 1.349(5) . ?
C6 C7 1.424(5) 2_766 ?
C7 H7 0.9300 . ?
C8 N2 1.468(5) . ?
C8 C9 1.516(6) . ?
C8 C13 1.512(6) . ?
C8 H8 1.04(3) . ?
C9 C10 1.520(6) . ?
C9 H9A 0.9700 . ?
C9 H9B 0.9700 . ?
C10 C11 1.519(6) . ?
C10 H10A 0.9700 . ?
C10 H10B 0.9700 . ?
C11 C12 1.510(6) . ?
C11 H11A 0.9700 . ?
C11 H11B 0.9700 . ?
C12 C13 1.518(5) . ?
C12 H12A 0.9700 . ?
C12 H12B 0.9700 . ?
C13 H13A 0.9700 . ?
C13 H13B 0.9700 . ?
C14 N1 1.475(4) . ?
C14 C15 1.510(5) . ?
C14 H14A 0.9700 . ?
C14 H14B 0.9700 . ?
C15 C16 1.513(5) . ?
C15 H15A 0.9700 . ?
C15 H15B 0.9700 . ?
C16 C17 1.488(7) . ?
C16 H16A 0.9700 . ?
C16 H16B 0.9700 . ?
C17 H17A 0.9600 . ?
C17 H17B 0.9600 . ?
C17 H17C 0.9600 . ?
N2 H2 0.90(5) . ?
